data_2212511
loop_
_publ_author_name
'Ge, Yan-Qing'
'Dong, Wen-Liang'
'Xia, Yong'
'Wei, Fang'
'Zhao, Bao-Xiang'

_publ_section_title
;
 Ethyl 3-(2-hydroxy-5-methylphenyl)-1<i>H</i>-pyrazole-5-carboxylate
;
_journal_coeditor_code CI2292
_journal_issue 3
_journal_name_full 'Acta Crystallographica Section E'
_journal_page_first o1313
_journal_page_last o1314
_journal_paper_doi 10.1107/S1600536807006745
_journal_volume 63
_journal_year 2007
_chemical_formula_iupac 'C13 H14 N2 O3'
_chemical_formula_moiety 'C13 H14 N2 O3'
_chemical_formula_sum 'C13 H14 N2 O3'
_chemical_formula_weight 246.26
_chemical_name_systematic
;
Ethyl 3-(2-hydroxy-5-methylphenyl)-1H-pyrazole-5-carboxylate
;
_space_group_IT_number 15
_symmetry_cell_setting monoclinic
_symmetry_space_group_name_Hall '-C 2yc'
_symmetry_space_group_name_H-M 'C 1 2/c 1'
_atom_sites_solution_hydrogens geom
_atom_sites_solution_primary direct
_atom_sites_solution_secondary difmap
_audit_creation_method SHELXL-97
_cell_angle_alpha 90.00
_cell_angle_beta 93.1700(10)
_cell_angle_gamma 90.00
_cell_formula_units_Z 8
_cell_length_a 11.3626(2)
_cell_length_b 9.6712(2)
_cell_length_c 23.8238(4)
_cell_measurement_reflns_used 2638
_cell_measurement_temperature 296(2)
_cell_measurement_theta_max 26.19
_cell_measurement_theta_min 2.77
_cell_volume 2613.99(8)
_computing_cell_refinement 'APEX2 Software Suite'
_computing_data_collection 'APEX2 Software Suite (Bruker, 2005)'
_computing_data_reduction 'APEX2 Software Suite'
_computing_molecular_graphics 'SHELXTL (Bruker, 1997)'
_computing_publication_material 'WinGX (Farrugia,1999)'
_computing_structure_refinement 'SHELXL97 (Sheldrick, 1997)'
_computing_structure_solution 'SIR97 (Altomare <i>et al.</i>,  1999)'
_diffrn_ambient_temperature 296(2)
_diffrn_measured_fraction_theta_full 0.995
_diffrn_measured_fraction_theta_max 0.995
_diffrn_measurement_device_type 'Bruker APEX2 CCD area-detector'
_diffrn_measurement_method '\f and \w'
_diffrn_radiation_monochromator graphite
_diffrn_radiation_source 'fine-focus sealed tube'
_diffrn_radiation_type MoK\a
_diffrn_radiation_wavelength 0.71073
_diffrn_reflns_av_R_equivalents 0.0224
_diffrn_reflns_av_sigmaI/netI 0.0227
_diffrn_reflns_limit_h_max 14
_diffrn_reflns_limit_h_min -14
_diffrn_reflns_limit_k_max 12
_diffrn_reflns_limit_k_min -11
_diffrn_reflns_limit_l_max 30
_diffrn_reflns_limit_l_min -30
_diffrn_reflns_number 9396
_diffrn_reflns_theta_full 27.41
_diffrn_reflns_theta_max 27.41
_diffrn_reflns_theta_min 1.71
_diffrn_standards_number 0
_exptl_absorpt_coefficient_mu 0.090
_exptl_absorpt_correction_T_max 0.9847
_exptl_absorpt_correction_T_min 0.9707
_exptl_absorpt_correction_type multi-scan
_exptl_absorpt_process_details '(APEX2 Software Suite; Bruker, 2005)'
_exptl_crystal_colour colourless
_exptl_crystal_density_diffrn 1.252
_exptl_crystal_density_method 'not measured'
_exptl_crystal_description Block
_exptl_crystal_F_000 1040
_exptl_crystal_size_max 0.33
_exptl_crystal_size_mid 0.31
_exptl_crystal_size_min 0.17
_refine_diff_density_max 0.232
_refine_diff_density_min -0.187
_refine_ls_extinction_method none
_refine_ls_goodness_of_fit_ref 0.938
_refine_ls_hydrogen_treatment mixed
_refine_ls_matrix_type full
_refine_ls_number_parameters 170
_refine_ls_number_reflns 2969
_refine_ls_number_restraints 0
_refine_ls_restrained_S_all 0.938
_refine_ls_R_factor_all 0.0617
_refine_ls_R_factor_gt 0.0431
_refine_ls_shift/su_max 0.024
_refine_ls_shift/su_mean 0.000
_refine_ls_structure_factor_coef Fsqd
_refine_ls_weighting_details 'calc w=1/[\s^2^(Fo^2^)+(0.0758P)^2^+0.8447P] where P=(Fo^2^+2Fc^2^)/3'
_refine_ls_weighting_scheme calc
_refine_ls_wR_factor_gt 0.1161
_refine_ls_wR_factor_ref 0.1314
_reflns_number_gt 2156
_reflns_number_total 2969
_reflns_threshold_expression I>2\s(I)
_cod_data_source_file ci2292.cif
_cod_data_source_block I
_cod_original_sg_symbol_H-M 'C 2/c'
_cod_database_code 2212511
_cod_database_fobs_code 2212511

loop_
_symmetry_equiv_pos_as_xyz
'x, y, z'
'-x, y, -z+1/2'
'x+1/2, y+1/2, z'
'-x+1/2, y+1/2, -z+1/2'
'-x, -y, -z'
'x, -y, z-1/2'
'-x+1/2, -y+1/2, -z'
'x+1/2, -y+1/2, z-1/2'

loop_
_atom_site_type_symbol
_atom_site_label
_atom_site_fract_x
_atom_site_fract_y
_atom_site_fract_z
_atom_site_U_iso_or_equiv
_atom_site_adp_type
_atom_site_calc_flag
_atom_site_refinement_flags
_atom_site_occupancy
C C1 0.4403(2) -0.3247(2) 0.01781(8) 0.0827(6) Uani d . 1
H H1A 0.3816 -0.2957 -0.0103 0.124 Uiso calc R 1
H H1B 0.4418 -0.4238 0.0197 0.124 Uiso calc R 1
H H1C 0.5162 -0.2913 0.0082 0.124 Uiso calc R 1
C C2 0.41112(14) -0.26696(17) 0.07405(7) 0.0555(4) Uani d . 1
C C3 0.43069(15) -0.34260(18) 0.12316(7) 0.0610(4) Uani d . 1
H H3 0.4621 -0.4311 0.1212 0.073 Uiso calc R 1
C C4 0.40484(15) -0.29010(18) 0.17443(7) 0.0598(4) Uani d . 1
H H4 0.4191 -0.3430 0.2067 0.072 Uiso calc R 1
C C5 0.35765(13) -0.15881(16) 0.17855(6) 0.0493(4) Uani d . 1
C C6 0.33469(12) -0.07948(14) 0.12988(5) 0.0430(3) Uani d . 1
C C7 0.36305(13) -0.13597(16) 0.07853(6) 0.0486(4) Uani d . 1
H H7 0.3492 -0.0838 0.0460 0.058 Uiso calc R 1
C C8 0.28468(12) 0.06018(15) 0.13250(5) 0.0428(3) Uani d . 1
C C9 0.26373(12) 0.15891(15) 0.09002(6) 0.0461(3) Uani d . 1
H H9 0.2763 0.1496 0.0520 0.055 Uiso calc R 1
C C10 0.22063(13) 0.27221(15) 0.11673(6) 0.0458(3) Uani d . 1
C C11 0.18168(13) 0.40815(16) 0.09463(6) 0.0487(4) Uani d . 1
C C12 0.10350(14) 0.62503(16) 0.12028(7) 0.0573(4) Uani d . 1
H H12A 0.0366 0.6179 0.0933 0.069 Uiso calc R 1
H H12B 0.1649 0.6778 0.1034 0.069 Uiso calc R 1
C C13 0.06754(17) 0.6950(2) 0.17277(8) 0.0731(5) Uani d . 1
H H13A 0.0075 0.6414 0.1894 0.110 Uiso calc R 1
H H13B 0.0375 0.7855 0.1637 0.110 Uiso calc R 1
H H13C 0.1346 0.7030 0.1989 0.110 Uiso calc R 1
N N1 0.25484(11) 0.11197(13) 0.18221(5) 0.0496(3) Uani d . 1
N N2 0.21707(11) 0.24065(13) 0.17148(5) 0.0486(3) Uani d . 1
O O1 0.33473(12) -0.11152(13) 0.23085(4) 0.0657(3) Uani d . 1
H H1 0.3059 -0.0339 0.2282 0.099 Uiso calc R 1
O O2 0.18144(12) 0.44020(13) 0.04599(5) 0.0712(4) Uani d . 1
O O3 0.14646(10) 0.48863(11) 0.13579(4) 0.0531(3) Uani d . 1
H H2 0.1905(15) 0.2905(18) 0.1991(7) 0.061(5) Uiso d . 1

loop_
_atom_site_aniso_label
_atom_site_aniso_U_11
_atom_site_aniso_U_22
_atom_site_aniso_U_33
_atom_site_aniso_U_12
_atom_site_aniso_U_13
_atom_site_aniso_U_23
C1 0.1114(15) 0.0680(12) 0.0689(12) 0.0251(12) 0.0077(11) -0.0157(10)
C2 0.0594(8) 0.0507(9) 0.0563(9) 0.0042(7) 0.0032(7) -0.0046(7)
C3 0.0647(9) 0.0464(9) 0.0714(11) 0.0096(8) -0.0017(8) 0.0023(8)
C4 0.0685(10) 0.0530(10) 0.0571(9) 0.0013(8) -0.0033(7) 0.0135(7)
C5 0.0559(8) 0.0500(9) 0.0420(8) -0.0055(7) 0.0032(6) 0.0049(6)
C6 0.0474(7) 0.0420(8) 0.0395(7) -0.0043(6) 0.0028(5) 0.0022(6)
C7 0.0584(8) 0.0457(8) 0.0416(7) 0.0009(7) 0.0027(6) 0.0002(6)
C8 0.0493(7) 0.0437(8) 0.0356(7) -0.0044(6) 0.0049(5) -0.0005(6)
C9 0.0569(8) 0.0480(8) 0.0339(7) 0.0010(7) 0.0068(5) -0.0002(6)
C10 0.0558(8) 0.0459(8) 0.0362(7) -0.0020(6) 0.0070(5) -0.0003(6)
C11 0.0573(8) 0.0476(8) 0.0416(8) -0.0005(7) 0.0071(6) -0.0001(6)
C12 0.0595(9) 0.0446(9) 0.0680(10) 0.0012(7) 0.0041(7) 0.0040(7)
C13 0.0712(11) 0.0596(11) 0.0889(14) 0.0060(9) 0.0082(9) -0.0169(10)
N1 0.0669(8) 0.0460(7) 0.0366(6) 0.0013(6) 0.0078(5) -0.0003(5)
N2 0.0648(7) 0.0449(7) 0.0367(6) 0.0018(6) 0.0089(5) -0.0027(5)
O1 0.0994(9) 0.0600(7) 0.0385(6) 0.0027(7) 0.0094(5) 0.0096(5)
O2 0.1088(10) 0.0624(8) 0.0433(6) 0.0143(7) 0.0132(6) 0.0091(5)
O3 0.0692(7) 0.0429(6) 0.0477(6) 0.0046(5) 0.0086(5) -0.0007(4)

loop_
_atom_type_symbol
_atom_type_description
_atom_type_scat_dispersion_real
_atom_type_scat_dispersion_imag
_atom_type_scat_source
C C 0.0033 0.0016 'International Tables Vol C Tables 4.2.6.8 and 6.1.1.4'
H H 0.0000 0.0000 'International Tables Vol C Tables 4.2.6.8 and 6.1.1.4'
N N 0.0061 0.0033 'International Tables Vol C Tables 4.2.6.8 and 6.1.1.4'
O O 0.0106 0.0060 'International Tables Vol C Tables 4.2.6.8 and 6.1.1.4'

loop_
_geom_angle_atom_site_label_1
_geom_angle_atom_site_label_2
_geom_angle_atom_site_label_3
_geom_angle
C2 C1 H1A 109.5
C2 C1 H1B 109.5
H1A C1 H1B 109.5
C2 C1 H1C 109.5
H1A C1 H1C 109.5
H1B C1 H1C 109.5
C7 C2 C3 117.55(15)
C7 C2 C1 120.98(15)
C3 C2 C1 121.48(16)
C4 C3 C2 121.63(16)
C4 C3 H3 119.2
C2 C3 H3 119.2
C3 C4 C5 120.42(15)
C3 C4 H4 119.8
C5 C4 H4 119.8
O1 C5 C4 117.79(13)
O1 C5 C6 122.33(14)
C4 C5 C6 119.89(14)
C7 C6 C5 118.01(13)
C7 C6 C8 120.45(12)
C5 C6 C8 121.52(13)
C2 C7 C6 122.48(14)
C2 C7 H7 118.8
C6 C7 H7 118.8
N1 C8 C9 109.91(13)
N1 C8 C6 119.78(12)
C9 C8 C6 130.28(12)
C10 C9 C8 105.08(12)
C10 C9 H9 127.5
C8 C9 H9 127.5
N2 C10 C9 107.45(13)
N2 C10 C11 121.66(13)
C9 C10 C11 130.89(13)
O2 C11 O3 125.17(14)
O2 C11 C10 124.04(14)
O3 C11 C10 110.79(12)
O3 C12 C13 107.60(13)
O3 C12 H12A 110.2
C13 C12 H12A 110.2
O3 C12 H12B 110.2
C13 C12 H12B 110.2
H12A C12 H12B 108.5
C12 C13 H13A 109.5
C12 C13 H13B 109.5
H13A C13 H13B 109.5
C12 C13 H13C 109.5
H13A C13 H13C 109.5
H13B C13 H13C 109.5
N2 N1 C8 105.78(11)
N1 N2 C10 111.78(12)
N1 N2 H2 119.0(11)
C10 N2 H2 129.1(11)
C5 O1 H1 109.5
C11 O3 C12 117.12(12)

loop_
_geom_bond_atom_site_label_1
_geom_bond_atom_site_label_2
_geom_bond_distance
C1 C2 1.505(2)
C1 H1A 0.96
C1 H1B 0.96
C1 H1C 0.96
C2 C7 1.386(2)
C2 C3 1.387(2)
C3 C4 1.370(2)
C3 H3 0.93
C4 C5 1.384(2)
C4 H4 0.93
C5 O1 1.3657(18)
C5 C6 1.4028(19)
C6 C7 1.3938(19)
C6 C8 1.468(2)
C7 H7 0.93
C8 N1 1.3464(17)
C8 C9 1.4022(19)
C9 C10 1.371(2)
C9 H9 0.93
C10 N2 1.3424(17)
C10 C11 1.475(2)
C11 O2 1.1993(17)
C11 O3 1.3307(17)
C12 O3 1.4474(19)
C12 C13 1.498(2)
C12 H12A 0.97
C12 H12B 0.97
C13 H13A 0.96
C13 H13B 0.96
C13 H13C 0.96
N1 N2 1.3365(17)
N2 H2 0.884(18)
O1 H1 0.82

loop_
_geom_hbond_atom_site_label_D
_geom_hbond_atom_site_label_H
_geom_hbond_atom_site_label_A
_geom_hbond_site_symmetry_A
_geom_hbond_distance_DH
_geom_hbond_distance_HA
_geom_hbond_distance_DA
_geom_hbond_angle_DHA
O1 H1 N1 . 0.82 1.86 2.5926(16) 148
N2 H2 O1 4 0.88(2) 1.95(2) 2.8209(16) 167(2)
C9 H9 O2 7 0.93 2.56 3.4684(19) 166
C12 H12B Cg1 1_565 0.97 2.73 3.5467(17) 142

loop_
_geom_torsion_atom_site_label_1
_geom_torsion_atom_site_label_2
_geom_torsion_atom_site_label_3
_geom_torsion_atom_site_label_4
_geom_torsion
C7 C2 C3 C4 -0.6(2)
C1 C2 C3 C4 179.63(17)
C2 C3 C4 C5 0.2(3)
C3 C4 C5 O1 -179.39(14)
C3 C4 C5 C6 0.8(2)
O1 C5 C6 C7 178.91(13)
C4 C5 C6 C7 -1.3(2)
O1 C5 C6 C8 0.2(2)
C4 C5 C6 C8 180.00(13)
C3 C2 C7 C6 0.1(2)
C1 C2 C7 C6 179.83(16)
C5 C6 C7 C2 0.9(2)
C8 C6 C7 C2 179.57(13)
C7 C6 C8 N1 178.26(12)
C5 C6 C8 N1 -3.1(2)
C7 C6 C8 C9 -4.0(2)
C5 C6 C8 C9 174.63(14)
N1 C8 C9 C10 0.32(16)
C6 C8 C9 C10 -177.57(14)
C8 C9 C10 N2 0.07(16)
C8 C9 C10 C11 -179.51(14)
N2 C10 C11 O2 -178.74(15)
C9 C10 C11 O2 0.8(3)
N2 C10 C11 O3 0.8(2)
C9 C10 C11 O3 -179.70(14)
C9 C8 N1 N2 -0.57(16)
C6 C8 N1 N2 177.57(12)
C8 N1 N2 C10 0.62(16)
C9 C10 N2 N1 -0.44(17)
C11 C10 N2 N1 179.19(13)
O2 C11 O3 C12 0.6(2)
C10 C11 O3 C12 -178.88(12)
C13 C12 O3 C11 179.14(13)

loop_
_cod_related_entry_id
_cod_related_entry_database
_cod_related_entry_code
1 ChemSpider 21125258
